data_4038748
loop_
_publ_author_name
'Chernykh, Anton V.'
'Olifir, Oleksandr S.'
'Kuchkovska, Yuliya O.'
'Volochnyuk, Dmitriy M.'
'Yarmolchuk, Vladimir S.'
'Grygorenko, Oleksandr O.'

_publ_section_title
;
 Fluoroalkyl-Substituted Cyclopropane Derivatives: Synthesis and
 Physicochemical Properties.
;
_journal_issue 19
_journal_name_full 'The Journal of organic chemistry'
_journal_page_first 12692
_journal_page_last 12702
_journal_paper_doi 10.1021/acs.joc.0c01848
_journal_volume 85
_journal_year 2020
_chemical_formula_moiety 'C5 H6 F2 O2'
_chemical_formula_sum 'C5 H6 F2 O2'
_chemical_formula_weight 136.10
_space_group_crystal_system monoclinic
_space_group_IT_number 14
_space_group_name_Hall '-P 2ybc'
_space_group_name_H-M_alt 'P 1 21/c 1'
_atom_sites_solution_hydrogens mixed
_audit_creation_method SHELXL-2016/4
_cell_angle_alpha 90
_cell_angle_beta 94.341(4)
_cell_angle_gamma 90
_cell_formula_units_Z 4
_cell_length_a 5.4220(3)
_cell_length_b 8.6988(5)
_cell_length_c 12.1636(7)
_cell_measurement_reflns_used 814
_cell_measurement_temperature 123(2)
_cell_measurement_theta_max 20.93
_cell_measurement_theta_min 2.88
_cell_volume 572.05(6)
_computing_cell_refinement 'Bruker SAINT'
_computing_data_collection 'Bruker APEX2'
_computing_data_reduction 'Bruker SAINT'
_computing_molecular_graphics 'Bruker SHELXTL'
_computing_publication_material 'Bruker SHELXTL'
_computing_structure_refinement 'SHELXL-2016/4 (Sheldrick, 2016)'
_computing_structure_solution 'SHELXS-97 (Sheldrick 2008)'
_diffrn_ambient_temperature 123(2)
_diffrn_measured_fraction_theta_full 1.000
_diffrn_measured_fraction_theta_max 0.996
_diffrn_measurement_device_type 'Bruker APEX-II CCD'
_diffrn_measurement_method '\f and \w scans'
_diffrn_radiation_type MoK\a
_diffrn_radiation_wavelength 0.71073
_diffrn_reflns_av_R_equivalents 0.0487
_diffrn_reflns_av_unetI/netI 0.0494
_diffrn_reflns_Laue_measured_fraction_full 1.000
_diffrn_reflns_Laue_measured_fraction_max 0.996
_diffrn_reflns_limit_h_max 6
_diffrn_reflns_limit_h_min -6
_diffrn_reflns_limit_k_max 10
_diffrn_reflns_limit_k_min -10
_diffrn_reflns_limit_l_max 15
_diffrn_reflns_limit_l_min -15
_diffrn_reflns_number 5050
_diffrn_reflns_point_group_measured_fraction_full 1.000
_diffrn_reflns_point_group_measured_fraction_max 0.996
_diffrn_reflns_theta_full 25.242
_diffrn_reflns_theta_max 26.709
_diffrn_reflns_theta_min 2.882
_diffrn_source 'sealed tube'
_exptl_absorpt_coefficient_mu 0.160
_exptl_absorpt_correction_T_max 0.9193
_exptl_absorpt_correction_T_min 0.8373
_exptl_absorpt_correction_type numerical
_exptl_absorpt_process_details face-indexing
_exptl_crystal_colour colourless
_exptl_crystal_density_diffrn 1.580
_exptl_crystal_description block
_exptl_crystal_F_000 280
_exptl_crystal_size_max 0.240
_exptl_crystal_size_mid 0.090
_exptl_crystal_size_min 0.070
_refine_diff_density_max 0.224
_refine_diff_density_min -0.190
_refine_diff_density_rms 0.050
_refine_ls_extinction_method none
_refine_ls_goodness_of_fit_ref 1.194
_refine_ls_hydrogen_treatment mixed
_refine_ls_matrix_type full
_refine_ls_number_parameters 86
_refine_ls_number_reflns 1202
_refine_ls_number_restraints 0
_refine_ls_restrained_S_all 1.194
_refine_ls_R_factor_all 0.0757
_refine_ls_R_factor_gt 0.0468
_refine_ls_shift/su_max 0.000
_refine_ls_shift/su_mean 0.000
_refine_ls_structure_factor_coef Fsqd
_refine_ls_weighting_details 'w=1/[\s^2^(Fo^2^)+(0.0355P)^2^] where P=(Fo^2^+2Fc^2^)/3'
_refine_ls_weighting_scheme calc
_refine_ls_wR_factor_gt 0.0907
_refine_ls_wR_factor_ref 0.0994
_reflns_Friedel_coverage 0.000
_reflns_number_gt 848
_reflns_number_total 1202
_reflns_threshold_expression 'I > 2\s(I)'
_cod_data_source_file jo0c01848_si_002.cif
_cod_data_source_block xr182
_cod_depositor_comments 'Adding full bibliography for 4038748--4038751.cif.'
_cod_original_sg_symbol_H-M 'P 21/c'
_cod_database_code 4038748
_shelx_shelxl_version_number 2016/4
_shelx_space_group_comment
;
The symmetry employed for this shelxl refinement is uniquely defined
by the following loop, which should always be used as a source of
symmetry information in preference to the above space-group names.
They are only intended as comments.
;
_shelx_estimated_absorpt_t_min 0.963
_shelx_estimated_absorpt_t_max 0.989

loop_
_space_group_symop_operation_xyz
'x, y, z'
'-x, y+1/2, -z+1/2'
'-x, -y, -z'
'x, -y-1/2, z-1/2'

loop_
_atom_site_label
_atom_site_type_symbol
_atom_site_fract_x
_atom_site_fract_y
_atom_site_fract_z
_atom_site_U_iso_or_equiv
_atom_site_adp_type
_atom_site_occupancy
_atom_site_site_symmetry_order
_atom_site_calc_flag
_atom_site_refinement_flags_posn
_atom_site_refinement_flags_adp
_atom_site_refinement_flags_occupancy
_atom_site_disorder_assembly
_atom_site_disorder_group
F1 F 0.2189(2) 0.17021(14) 0.65871(10) 0.0431(4) Uani 1 1 d . . . . .
F2 F 0.5459(2) 0.31507(14) 0.68409(10) 0.0441(4) Uani 1 1 d . . . . .
O1 O 0.1953(2) 0.10256(15) 0.93816(10) 0.0288(4) Uani 1 1 d . . . . .
O2 O -0.1986(3) 0.16777(17) 0.96040(12) 0.0313(4) Uani 1 1 d . . . . .
C1 C 0.3587(4) 0.2511(2) 0.73826(16) 0.0305(5) Uani 1 1 d . . . . .
H1 H 0.426146 0.181286 0.798563 0.037 Uiso 1 1 calc R U . . .
C2 C 0.2091(4) 0.3747(2) 0.78245(16) 0.0266(5) Uani 1 1 d . . . . .
H2 H 0.147993 0.453647 0.727178 0.032 Uiso 1 1 calc R U . . .
C3 C 0.0405(4) 0.3466(2) 0.87475(16) 0.0256(5) Uani 1 1 d . . . . .
H3 H -0.114453 0.409275 0.871246 0.031 Uiso 1 1 calc R U . . .
C4 C 0.2791(4) 0.4361(2) 0.89518(16) 0.0283(5) Uani 1 1 d . . . . .
H4A H 0.266721 0.548481 0.906408 0.034 Uiso 1 1 calc R U . . .
H4B H 0.417689 0.385692 0.938939 0.034 Uiso 1 1 calc R U . . .
C5 C 0.0241(4) 0.1941(2) 0.92654(15) 0.0239(5) Uani 1 1 d . . . . .
H2O H -0.201(5) 0.077(3) 0.998(2) 0.072(9) Uiso 1 1 d . . . . .

loop_
_atom_site_aniso_label
_atom_site_aniso_U_11
_atom_site_aniso_U_22
_atom_site_aniso_U_33
_atom_site_aniso_U_23
_atom_site_aniso_U_13
_atom_site_aniso_U_12
F1 0.0561(9) 0.0358(7) 0.0369(7) -0.0089(6) 0.0001(6) -0.0097(6)
F2 0.0453(8) 0.0463(8) 0.0434(8) -0.0013(6) 0.0208(6) -0.0095(6)
O1 0.0244(8) 0.0261(8) 0.0364(8) 0.0077(6) 0.0058(6) 0.0038(7)
O2 0.0231(8) 0.0288(9) 0.0426(9) 0.0110(7) 0.0072(7) 0.0010(7)
C1 0.0326(13) 0.0349(13) 0.0246(10) -0.0007(9) 0.0064(10) -0.0067(11)
C2 0.0312(12) 0.0225(11) 0.0258(11) 0.0064(8) 0.0017(9) -0.0017(9)
C3 0.0246(11) 0.0225(11) 0.0299(11) 0.0020(8) 0.0041(9) 0.0007(9)
C4 0.0311(12) 0.0244(11) 0.0293(11) -0.0016(9) 0.0020(9) -0.0043(9)
C5 0.0237(11) 0.0256(11) 0.0226(10) -0.0020(8) 0.0031(9) -0.0025(9)

loop_
_atom_type_symbol
_atom_type_description
_atom_type_scat_dispersion_real
_atom_type_scat_dispersion_imag
_atom_type_scat_source
C C 0.0033 0.0016 'International Tables Vol C Tables 4.2.6.8 and 6.1.1.4'
H H 0.0000 0.0000 'International Tables Vol C Tables 4.2.6.8 and 6.1.1.4'
O O 0.0106 0.0060 'International Tables Vol C Tables 4.2.6.8 and 6.1.1.4'
F F 0.0171 0.0103 'International Tables Vol C Tables 4.2.6.8 and 6.1.1.4'

loop_
_geom_angle_atom_site_label_1
_geom_angle_atom_site_label_2
_geom_angle_atom_site_label_3
_geom_angle
_geom_angle_site_symmetry_1
_geom_angle_site_symmetry_3
_geom_angle_publ_flag
F2 C1 F1 104.97(14) . . ?
F2 C1 C2 109.13(17) . . ?
F1 C1 C2 109.91(17) . . ?
C1 C2 C4 119.19(18) . . ?
C1 C2 C3 122.06(17) . . ?
C4 C2 C3 60.30(13) . . ?
C5 C3 C4 118.13(17) . . ?
C5 C3 C2 121.30(17) . . ?
C4 C3 C2 58.97(12) . . ?
C2 C4 C3 60.73(13) . . ?
O1 C5 O2 123.59(17) . . ?
O1 C5 C3 124.41(18) . . ?
O2 C5 C3 112.00(18) . . ?

loop_
_geom_bond_atom_site_label_1
_geom_bond_atom_site_label_2
_geom_bond_distance
_geom_bond_site_symmetry_2
_geom_bond_publ_flag
F1 C1 1.377(2) . ?
F2 C1 1.369(2) . ?
O1 C5 1.223(2) . ?
O2 C5 1.325(2) . ?
C1 C2 1.473(3) . ?
C2 C4 1.494(3) . ?
C2 C3 1.520(3) . ?
C3 C5 1.474(3) . ?
C3 C4 1.514(3) . ?
